data_4339401
loop_
_publ_author_name
'Kuratsu, Masato'
'Suzuki, Shuichi'
'Kozaki, Masatoshi'
'Shiomi, Daisuke'
'Sato, Kazunobu'
'Takui, Takeji'
'Okada, Keiji'

_publ_section_title
;
 Magnetic interaction of tri- and di-oxytriphenylamine radical cation
 FeCl4 salts.
;
_journal_issue 24
_journal_name_full 'Inorganic chemistry'
_journal_page_first 10153
_journal_page_last 10157
_journal_paper_doi 10.1021/ic7012649
_journal_volume 46
_journal_year 2007
_chemical_formula_moiety 'C18 H11 Cl4 Fe N O2 '
_chemical_formula_sum 'C18 H11 Cl4 Fe N O2'
_chemical_formula_weight 470.95
_space_group_IT_number 14
_symmetry_cell_setting monoclinic
_symmetry_Int_Tables_number 14
_symmetry_space_group_name_Hall '-P 2ybc'
_symmetry_space_group_name_H-M 'P 1 21/c 1'
_cell_angle_alpha 90.0000
_cell_angle_beta 112.120(4)
_cell_angle_gamma 90.0000
_cell_formula_units_Z 4
_cell_length_a 9.9281(19)
_cell_length_b 13.089(2)
_cell_length_c 15.659(3)
_cell_measurement_reflns_used 7306
_cell_measurement_temperature 113.1
_cell_measurement_theta_max 27.5
_cell_measurement_theta_min 4.1
_cell_volume 1885.1(6)
_computing_cell_refinement CrystalClear
_computing_data_collection CrystalClear
_computing_data_reduction CrystalStructure
_computing_publication_material 'CrystalStructure 3.8'
_computing_structure_refinement CRYSTALS
_computing_structure_solution SIR92
_diffrn_detector_area_resol_mean 7.31
_diffrn_measured_fraction_theta_full 0.978
_diffrn_measured_fraction_theta_max 0.978
_diffrn_measurement_device_type 'Rigaku Mercury'
_diffrn_measurement_method \w
_diffrn_radiation_type 'Mo K\a'
_diffrn_radiation_wavelength 0.71070
_diffrn_reflns_av_R_equivalents 0.040
_diffrn_reflns_limit_h_max 11
_diffrn_reflns_limit_h_min -12
_diffrn_reflns_limit_k_max 14
_diffrn_reflns_limit_k_min -16
_diffrn_reflns_limit_l_max 20
_diffrn_reflns_limit_l_min -19
_diffrn_reflns_number 17635
_diffrn_reflns_theta_full 27.48
_diffrn_reflns_theta_max 27.48
_exptl_absorpt_coefficient_mu 1.378
_exptl_absorpt_correction_T_max 0.813
_exptl_absorpt_correction_T_min 0.762
_exptl_absorpt_correction_type numerical
_exptl_absorpt_process_details
;
    Higashi, T. (1999). Program for Absorption Correction.
    Rigaku Corporation, Tokyo, Japan.
;
_exptl_crystal_colour deepgreen
_exptl_crystal_density_diffrn 1.659
_exptl_crystal_density_method 'not measured'
_exptl_crystal_description block
_exptl_crystal_F_000 944.00
_exptl_crystal_size_max 0.30
_exptl_crystal_size_mid 0.30
_exptl_crystal_size_min 0.15
_refine_diff_density_max 0.41
_refine_diff_density_min -0.32
_refine_ls_extinction_method none
_refine_ls_goodness_of_fit_ref 1.004
_refine_ls_hydrogen_treatment refall
_refine_ls_number_parameters 246
_refine_ls_number_reflns 3525
_refine_ls_R_factor_gt 0.0332
_refine_ls_shift/su_max 0.0000
_refine_ls_structure_factor_coef F
_refine_ls_weighting_details 'w = 1/[0.0003Fo^2^ + 1.1000\s(Fo^2^) + 0.5000]'
_refine_ls_weighting_scheme calc
_refine_ls_wR_factor_ref 0.0373
_reflns_number_gt 3505
_reflns_number_total 4220
_reflns_threshold_expression F^2^>2.0\s(F^2^)
_cod_data_source_file ic7012649-file011.cif
_cod_data_source_block '__BOTFeCl4-1'
_cod_original_formula_sum 'C18 H11 Cl4 Fe N O2 '
_cod_database_code 4339401

loop_
_symmetry_equiv_pos_site_id
_symmetry_equiv_pos_as_xyz
1 +X,+Y,+Z
2 -X,1/2+Y,1/2-Z
3 -X,-Y,-Z
4 +X,1/2-Y,1/2+Z

loop_
_atom_site_label
_atom_site_type_symbol
_atom_site_fract_x
_atom_site_fract_y
_atom_site_fract_z
_atom_site_U_iso_or_equiv
_atom_site_adp_type
_atom_site_occupancy
_atom_site_symmetry_multiplicity
_atom_site_calc_flag
_atom_site_refinement_flags
Fe(1) Fe 0.18460(3) 0.23821(2) 0.59862(2) 0.01720(8) Uani 1.00 1 d .
Cl(1) Cl 0.09552(7) 0.39154(4) 0.56520(4) 0.02666(15) Uani 1.00 1 d .
Cl(2) Cl 0.11044(8) 0.17080(6) 0.70079(5) 0.04082(19) Uani 1.00 1 d .
Cl(3) Cl 0.42411(6) 0.24712(5) 0.65846(4) 0.02530(14) Uani 1.00 1 d .
Cl(4) Cl 0.10860(7) 0.14889(5) 0.47053(4) 0.03058(15) Uani 1.00 1 d .
O(1) O 0.53633(19) 0.11647(13) 0.88032(11) 0.0256(4) Uani 1.00 1 d .
O(2) O 0.67769(18) -0.06274(13) 0.66050(10) 0.0222(4) Uani 1.00 1 d .
N(1) N 0.4669(2) -0.01932(14) 0.73266(12) 0.0165(4) Uani 1.00 1 d .
C(1) C 0.3844(2) -0.02030(18) 0.78824(15) 0.0197(5) Uani 1.00 1 d .
C(2) C 0.2730(2) -0.09071(19) 0.77720(17) 0.0244(6) Uani 1.00 1 d .
C(3) C 0.1966(2) -0.0861(2) 0.83446(18) 0.0302(7) Uani 1.00 1 d .
C(4) C 0.2298(3) -0.0125(2) 0.90342(18) 0.0343(7) Uani 1.00 1 d .
C(5) C 0.3431(3) 0.0549(2) 0.91780(17) 0.0310(6) Uani 1.00 1 d .
C(6) C 0.4214(2) 0.04984(19) 0.86137(15) 0.0234(5) Uani 1.00 1 d .
C(7) C 0.6012(2) 0.02843(16) 0.76709(14) 0.0174(5) Uani 1.00 1 d .
C(8) C 0.6354(2) 0.09786(17) 0.84031(15) 0.0216(5) Uani 1.00 1 d .
C(9) C 0.7653(2) 0.14931(18) 0.87071(16) 0.0259(6) Uani 1.00 1 d .
C(10) C 0.8640(2) 0.13102(19) 0.82922(17) 0.0287(6) Uani 1.00 1 d .
C(11) C 0.8349(2) 0.06087(19) 0.75805(15) 0.0244(6) Uani 1.00 1 d .
C(12) C 0.7045(2) 0.00968(17) 0.72765(14) 0.0191(5) Uani 1.00 1 d .
C(13) C 0.4245(2) -0.06272(16) 0.64408(14) 0.0168(5) Uani 1.00 1 d .
C(14) C 0.5348(2) -0.08727(17) 0.61191(15) 0.0184(5) Uani 1.00 1 d .
C(15) C 0.5031(2) -0.13542(18) 0.52786(15) 0.0229(6) Uani 1.00 1 d .
C(16) C 0.3598(2) -0.15380(19) 0.47307(15) 0.0247(6) Uani 1.00 1 d .
C(17) C 0.2482(2) -0.12148(18) 0.50038(16) 0.0244(6) Uani 1.00 1 d .
C(18) C 0.2797(2) -0.07699(17) 0.58555(15) 0.0209(5) Uani 1.00 1 d .
H(1) H 0.2506 -0.1412 0.7303 0.030 Uiso 1.00 1 c R
H(2) H 0.1206 -0.1336 0.8269 0.037 Uiso 1.00 1 c R
H(3) H 0.1741 -0.0084 0.9412 0.044 Uiso 1.00 1 c R
H(4) H 0.3667 0.1043 0.9656 0.038 Uiso 1.00 1 c R
H(5) H 0.7868 0.1970 0.9198 0.028 Uiso 1.00 1 c R
H(6) H 0.9537 0.1670 0.8503 0.031 Uiso 1.00 1 c R
H(7) H 0.9037 0.0484 0.7304 0.028 Uiso 1.00 1 c R
H(8) H 0.5791 -0.1556 0.5086 0.028 Uiso 1.00 1 c R
H(9) H 0.3372 -0.1891 0.4163 0.029 Uiso 1.00 1 c R
H(10) H 0.1499 -0.1298 0.4597 0.027 Uiso 1.00 1 c R
H(11) H 0.2035 -0.0565 0.6046 0.024 Uiso 1.00 1 c R

loop_
_atom_site_aniso_label
_atom_site_aniso_U_11
_atom_site_aniso_U_22
_atom_site_aniso_U_33
_atom_site_aniso_U_12
_atom_site_aniso_U_13
_atom_site_aniso_U_23
Fe(1) 0.01359(17) 0.01727(17) 0.01922(17) -0.00049(12) 0.00446(13) 0.00303(13)
Cl(1) 0.0313(3) 0.0202(2) 0.0248(2) 0.0066(2) 0.0064(2) 0.0001(2)
Cl(2) 0.0260(3) 0.0609(4) 0.0328(3) -0.0092(3) 0.0078(2) 0.0228(3)
Cl(3) 0.0146(2) 0.0302(3) 0.0279(2) -0.0019(2) 0.0043(2) -0.0034(2)
Cl(4) 0.0233(3) 0.0281(3) 0.0343(3) -0.0000(2) 0.0039(2) -0.0118(2)
O(1) 0.0280(10) 0.0257(8) 0.0213(8) 0.0025(7) 0.0071(7) -0.0041(6)
O(2) 0.0160(8) 0.0302(8) 0.0209(7) -0.0030(6) 0.0074(6) -0.0047(6)
N(1) 0.0157(9) 0.0162(8) 0.0167(8) 0.0005(7) 0.0051(7) 0.0016(7)
C(1) 0.0175(11) 0.0231(11) 0.0193(10) 0.0069(9) 0.0077(8) 0.0045(9)
C(2) 0.0220(12) 0.0252(12) 0.0286(12) 0.0036(9) 0.0125(10) 0.0046(10)
C(3) 0.0213(13) 0.0370(14) 0.0354(13) 0.0065(10) 0.0143(11) 0.0105(11)
C(4) 0.0321(15) 0.0475(16) 0.0306(13) 0.0154(13) 0.0202(11) 0.0093(12)
C(5) 0.0338(15) 0.0381(14) 0.0222(11) 0.0155(12) 0.0116(10) 0.0021(10)
C(6) 0.0230(12) 0.0260(12) 0.0189(10) 0.0092(10) 0.0055(9) 0.0040(9)
C(7) 0.0188(11) 0.0167(10) 0.0147(9) 0.0005(8) 0.0040(8) 0.0043(8)
C(8) 0.0265(13) 0.0174(10) 0.0170(10) 0.0042(9) 0.0038(9) 0.0028(8)
C(9) 0.0306(14) 0.0193(11) 0.0190(11) -0.0026(10) -0.0006(9) 0.0008(9)
C(10) 0.0255(14) 0.0263(12) 0.0250(12) -0.0085(10) -0.0012(10) 0.0076(10)
C(11) 0.0207(12) 0.0308(12) 0.0187(10) -0.0059(10) 0.0040(9) 0.0067(9)
C(12) 0.0170(11) 0.0222(11) 0.0152(10) -0.0003(9) 0.0028(8) 0.0036(8)
C(13) 0.0181(11) 0.0149(10) 0.0168(10) -0.0001(8) 0.0059(8) 0.0022(8)
C(14) 0.0159(11) 0.0186(10) 0.0180(10) -0.0021(8) 0.0034(8) 0.0022(8)
C(15) 0.0259(13) 0.0244(11) 0.0202(11) -0.0011(9) 0.0108(9) -0.0007(9)
C(16) 0.0316(14) 0.0252(12) 0.0150(10) -0.0057(10) 0.0060(9) -0.0013(9)
C(17) 0.0203(12) 0.0263(12) 0.0215(11) -0.0053(9) 0.0021(9) 0.0035(9)
C(18) 0.0170(12) 0.0209(11) 0.0224(11) -0.0020(9) 0.0049(9) 0.0043(9)

loop_
_atom_type_symbol
_atom_type_description
_atom_type_scat_dispersion_real
_atom_type_scat_dispersion_imag
_atom_type_scat_source
C C 0.003 0.002
;
International Tables for Crystallography
(1992, Vol. C, Tables 4.2.6.8 and 6.1.1.4)
;
H H 0.000 0.000
;
International Tables for Crystallography
(1992, Vol. C, Table 6.1.1.4)
;
Cl Cl 0.148 0.159
;
International Tables for Crystallography
(1992, Vol. C, Tables 4.2.6.8 and 6.1.1.4)
;
Fe Fe 0.346 0.844
;
International Tables for Crystallography
(1992, Vol. C, Tables 4.2.6.8 and 6.1.1.4)
;
N N 0.006 0.003
;
International Tables for Crystallography
(1992, Vol. C, Tables 4.2.6.8 and 6.1.1.4)
;
O O 0.011 0.006
;
International Tables for Crystallography
(1992, Vol. C, Tables 4.2.6.8 and 6.1.1.4)
;

loop_
_geom_angle_atom_site_label_1
_geom_angle_atom_site_label_2
_geom_angle_atom_site_label_3
_geom_angle
_geom_angle_publ_flag
Cl(1) Fe(1) Cl(2) 109.28(3) yes
Cl(1) Fe(1) Cl(3) 109.20(2) yes
Cl(1) Fe(1) Cl(4) 107.62(2) yes
Cl(2) Fe(1) Cl(3) 108.48(2) yes
Cl(2) Fe(1) Cl(4) 111.07(2) yes
Cl(3) Fe(1) Cl(4) 111.15(2) yes
C(6) O(1) C(8) 117.86(19) yes
C(12) O(2) C(14) 116.8(2) yes
C(1) N(1) C(7) 117.67(18) yes
C(1) N(1) C(13) 125.44(18) yes
C(7) N(1) C(13) 116.9(2) yes
N(1) C(1) C(2) 123.3(2) yes
N(1) C(1) C(6) 117.7(2) yes
C(2) C(1) C(6) 118.9(2) yes
C(1) C(2) C(3) 119.6(2) yes
C(2) C(3) C(4) 120.5(2) yes
C(3) C(4) C(5) 120.6(3) yes
C(4) C(5) C(6) 119.1(2) yes
O(1) C(6) C(1) 122.1(2) yes
O(1) C(6) C(5) 116.9(2) yes
C(1) C(6) C(5) 121.0(2) yes
N(1) C(7) C(8) 120.8(2) yes
N(1) C(7) C(12) 120.38(19) yes
C(8) C(7) C(12) 118.8(2) yes
O(1) C(8) C(7) 119.6(2) yes
O(1) C(8) C(9) 119.8(2) yes
C(7) C(8) C(9) 120.6(2) yes
C(8) C(9) C(10) 119.4(2) yes
C(9) C(10) C(11) 121.4(2) yes
C(10) C(11) C(12) 119.0(2) yes
O(2) C(12) C(7) 119.82(19) yes
O(2) C(12) C(11) 119.4(2) yes
C(7) C(12) C(11) 120.8(2) yes
N(1) C(13) C(14) 117.47(18) yes
N(1) C(13) C(18) 123.5(2) yes
C(14) C(13) C(18) 118.9(2) yes
O(2) C(14) C(13) 122.06(19) yes
O(2) C(14) C(15) 116.8(2) yes
C(13) C(14) C(15) 121.1(2) yes
C(14) C(15) C(16) 118.9(2) yes
C(15) C(16) C(17) 120.6(2) yes
C(16) C(17) C(18) 120.5(2) yes
C(13) C(18) C(17) 119.6(2) yes
C(1) C(2) H(1) 119.9 no
C(3) C(2) H(1) 120.5 no
C(2) C(3) H(2) 119.8 no
C(4) C(3) H(2) 119.6 no
C(3) C(4) H(3) 119.9 no
C(5) C(4) H(3) 119.5 no
C(4) C(5) H(4) 120.6 no
C(6) C(5) H(4) 120.3 no
C(8) C(9) H(5) 119.9 no
C(10) C(9) H(5) 120.7 no
C(9) C(10) H(6) 119.2 no
C(11) C(10) H(6) 119.4 no
C(10) C(11) H(7) 120.8 no
C(12) C(11) H(7) 120.2 no
C(14) C(15) H(8) 120.4 no
C(16) C(15) H(8) 120.7 no
C(15) C(16) H(9) 119.5 no
C(17) C(16) H(9) 119.9 no
C(16) C(17) H(10) 119.6 no
C(18) C(17) H(10) 119.9 no
C(13) C(18) H(11) 120.1 no
C(17) C(18) H(11) 120.3 no

loop_
_geom_bond_atom_site_label_1
_geom_bond_atom_site_label_2
_geom_bond_distance
_geom_bond_publ_flag
Fe(1) Cl(1) 2.1760(5) yes
Fe(1) Cl(2) 2.1834(9) yes
Fe(1) Cl(3) 2.2063(6) yes
Fe(1) Cl(4) 2.1953(6) yes
O(1) C(6) 1.377(3) yes
O(1) C(8) 1.372(3) yes
O(2) C(12) 1.365(2) yes
O(2) C(14) 1.372(2) yes
N(1) C(1) 1.402(3) yes
N(1) C(7) 1.385(2) yes
N(1) C(13) 1.409(2) yes
C(1) C(2) 1.400(3) yes
C(1) C(6) 1.404(3) yes
C(2) C(3) 1.377(4) yes
C(3) C(4) 1.392(3) yes
C(4) C(5) 1.379(4) yes
C(5) C(6) 1.381(4) yes
C(7) C(8) 1.401(3) yes
C(7) C(12) 1.404(3) yes
C(8) C(9) 1.371(3) yes
C(9) C(10) 1.385(4) yes
C(10) C(11) 1.388(3) yes
C(11) C(12) 1.374(3) yes
C(13) C(14) 1.404(3) yes
C(13) C(18) 1.396(2) yes
C(14) C(15) 1.384(3) yes
C(15) C(16) 1.378(3) yes
C(16) C(17) 1.395(4) yes
C(17) C(18) 1.379(3) yes
C(2) H(1) 0.950 no
C(3) H(2) 0.950 no
C(4) H(3) 0.950 no
C(5) H(4) 0.950 no
C(9) H(5) 0.950 no
C(10) H(6) 0.950 no
C(11) H(7) 0.950 no
C(15) H(8) 0.950 no
C(16) H(9) 0.950 no
C(17) H(10) 0.950 no
C(18) H(11) 0.950 no

loop_
_geom_contact_atom_site_label_1
_geom_contact_atom_site_label_2
_geom_contact_distance
_geom_contact_site_symmetry_2
Cl(1) Cl(1) 3.5932(7) 3_566
Cl(1) C(9) 3.577(2) 4_454
Cl(1) C(10) 3.496(2) 2_656
Cl(1) C(10) 3.554(2) 4_454
Cl(1) C(11) 3.407(2) 2_656
Cl(1) C(12) 3.465(2) 2_656
Cl(2) C(1) 3.567(2) .
Cl(2) C(6) 3.538(2) .
Cl(2) C(11) 3.493(3) 1_455
Cl(3) N(1) 3.4689(18) 2_656
Cl(3) C(1) 3.519(2) 2_656
Cl(3) C(2) 3.505(2) 2_656
Cl(3) C(7) 3.453(2) .
Cl(3) C(8) 3.439(2) .
Cl(3) C(15) 3.572(2) 3_656
Cl(4) C(18) 3.545(2) .
O(1) C(4) 3.577(2) 3_657
O(2) C(16) 3.458(2) 3_656
N(1) Cl(3) 3.4689(18) 2_646
C(1) Cl(2) 3.567(2) .
C(1) Cl(3) 3.519(2) 2_646
C(2) Cl(3) 3.505(2) 2_646
C(4) O(1) 3.577(2) 3_657
C(5) C(5) 3.515(3) 3_657
C(6) Cl(2) 3.538(2) .
C(7) Cl(3) 3.453(2) .
C(8) Cl(3) 3.439(2) .
C(9) Cl(1) 3.577(2) 4_655
C(10) Cl(1) 3.496(2) 2_646
C(10) Cl(1) 3.554(2) 4_655
C(11) Cl(1) 3.407(2) 2_646
C(11) Cl(2) 3.493(3) 1_655
C(12) Cl(1) 3.465(2) 2_646
C(12) C(16) 3.512(3) 3_656
C(14) C(15) 3.579(3) 3_656
C(15) Cl(3) 3.572(2) 3_656
C(15) C(14) 3.579(3) 3_656
C(16) O(2) 3.458(2) 3_656
C(16) C(12) 3.512(3) 3_656
C(18) Cl(4) 3.545(2) .
Fe(1) H(8) 3.529 3_656
Fe(1) H(10) 3.405 3_556
Cl(1) H(2) 3.208 2_556
Cl(1) H(3) 2.948 2_556
Cl(1) H(3) 2.804 4_554
Cl(1) H(4) 3.584 4_554
Cl(1) H(5) 3.266 4_454
Cl(1) H(6) 3.214 4_454
Cl(2) H(2) 3.354 2_556
Cl(2) H(6) 3.263 1_455
Cl(2) H(7) 2.777 1_455
Cl(2) H(10) 2.897 3_556
Cl(3) H(1) 3.371 2_656
Cl(3) H(4) 3.454 4_554
Cl(3) H(8) 2.866 3_656
Cl(3) H(9) 3.108 3_656
Cl(4) H(6) 3.088 4_454
Cl(4) H(8) 2.994 3_656
Cl(4) H(10) 3.155 3_556
Cl(4) H(11) 3.321 .
Cl(4) H(11) 3.115 3_556
O(1) H(3) 3.468 3_657
O(2) H(9) 3.492 3_656
C(2) H(9) 3.524 4_545
C(3) H(7) 3.263 1_455
C(3) H(9) 3.302 4_545
C(4) H(6) 3.465 1_455
C(4) H(7) 3.443 1_455
C(5) H(4) 3.466 3_657
C(6) H(4) 3.397 3_657
C(8) H(3) 3.433 3_657
C(9) H(1) 3.140 2_656
C(9) H(3) 3.333 3_657
C(10) H(1) 3.201 2_656
C(10) H(3) 3.438 1_655
C(11) H(9) 3.111 3_656
C(11) H(10) 3.584 3_656
C(12) H(9) 3.172 3_656
C(16) H(5) 3.254 2_646
C(16) H(7) 3.552 3_656
C(17) H(5) 2.767 2_646
C(17) H(7) 3.484 3_656
C(18) H(5) 3.025 2_646
H(1) Cl(3) 3.371 2_646
H(1) C(9) 3.140 2_646
H(1) C(10) 3.201 2_646
H(1) H(5) 3.081 2_646
H(1) H(6) 3.174 2_646
H(1) H(9) 3.503 4_545
H(2) Cl(1) 3.208 2_546
H(2) Cl(2) 3.354 2_546
H(2) H(7) 3.186 1_455
H(2) H(9) 3.115 4_545
H(3) Cl(1) 2.948 2_546
H(3) Cl(1) 2.804 4_555
H(3) O(1) 3.468 3_657
H(3) C(8) 3.433 3_657
H(3) C(9) 3.333 3_657
H(3) C(10) 3.438 1_455
H(3) H(5) 3.217 3_657
H(3) H(6) 3.121 1_455
H(3) H(7) 3.462 1_455
H(4) Cl(1) 3.584 4_555
H(4) Cl(3) 3.454 4_555
H(4) C(5) 3.466 3_657
H(4) C(6) 3.397 3_657
H(4) H(8) 3.188 2_656
H(5) Cl(1) 3.266 4_655
H(5) C(16) 3.254 2_656
H(5) C(17) 2.767 2_656
H(5) C(18) 3.025 2_656
H(5) H(1) 3.081 2_656
H(5) H(3) 3.217 3_657
H(5) H(9) 3.564 2_656
H(5) H(10) 2.865 2_656
H(5) H(11) 3.255 2_656
H(6) Cl(1) 3.214 4_655
H(6) Cl(2) 3.263 1_655
H(6) Cl(4) 3.088 4_655
H(6) C(4) 3.465 1_655
H(6) H(1) 3.174 2_656
H(6) H(3) 3.121 1_655
H(7) Cl(2) 2.777 1_655
H(7) C(3) 3.263 1_655
H(7) C(4) 3.443 1_655
H(7) C(16) 3.552 3_656
H(7) C(17) 3.484 3_656
H(7) H(2) 3.186 1_655
H(7) H(3) 3.462 1_655
H(7) H(9) 3.201 3_656
H(7) H(10) 3.013 3_656
H(8) Fe(1) 3.529 3_656
H(8) Cl(3) 2.866 3_656
H(8) Cl(4) 2.994 3_656
H(8) H(4) 3.188 2_646
H(9) Cl(3) 3.108 3_656
H(9) O(2) 3.492 3_656
H(9) C(2) 3.524 4_544
H(9) C(3) 3.302 4_544
H(9) C(11) 3.111 3_656
H(9) C(12) 3.172 3_656
H(9) H(1) 3.503 4_544
H(9) H(2) 3.115 4_544
H(9) H(5) 3.564 2_646
H(9) H(7) 3.201 3_656
H(10) Fe(1) 3.405 3_556
H(10) Cl(2) 2.897 3_556
H(10) Cl(4) 3.155 3_556
H(10) C(11) 3.584 3_656
H(10) H(5) 2.865 2_646
H(10) H(7) 3.013 3_656
H(11) Cl(4) 3.321 .
H(11) Cl(4) 3.115 3_556
H(11) H(5) 3.255 2_646

loop_
_geom_torsion_atom_site_label_1
_geom_torsion_atom_site_label_2
_geom_torsion_atom_site_label_3
_geom_torsion_atom_site_label_4
_geom_torsion
C(6) O(1) C(8) C(7) 14.5(2)
C(6) O(1) C(8) C(9) -167.24(19)
C(8) O(1) C(6) C(1) -14.9(2)
C(8) O(1) C(6) C(5) 165.2(2)
C(12) O(2) C(14) C(13) -17.3(3)
C(12) O(2) C(14) C(15) 161.0(2)
C(14) O(2) C(12) C(7) 22.9(2)
C(14) O(2) C(12) C(11) -159.4(2)
C(1) N(1) C(7) C(8) -18.3(2)
C(1) N(1) C(7) C(12) 163.12(19)
C(7) N(1) C(1) C(2) -158.9(2)
C(7) N(1) C(1) C(6) 17.7(2)
C(1) N(1) C(13) C(14) -158.0(2)
C(1) N(1) C(13) C(18) 25.7(3)
C(13) N(1) C(1) C(2) 21.3(3)
C(13) N(1) C(1) C(6) -162.07(19)
C(7) N(1) C(13) C(14) 22.3(2)
C(7) N(1) C(13) C(18) -154.1(2)
C(13) N(1) C(7) C(8) 161.49(19)
C(13) N(1) C(7) C(12) -17.1(2)
N(1) C(1) C(2) C(3) -179.7(2)
N(1) C(1) C(6) O(1) -1.4(3)
N(1) C(1) C(6) C(5) 178.6(2)
C(2) C(1) C(6) O(1) 175.39(19)
C(2) C(1) C(6) C(5) -4.7(3)
C(6) C(1) C(2) C(3) 3.8(3)
C(1) C(2) C(3) C(4) -0.3(3)
C(2) C(3) C(4) C(5) -2.4(3)
C(3) C(4) C(5) C(6) 1.5(3)
C(4) C(5) C(6) O(1) -178.0(2)
C(4) C(5) C(6) C(1) 2.0(3)
N(1) C(7) C(8) O(1) 2.0(3)
N(1) C(7) C(8) C(9) -176.27(19)
N(1) C(7) C(12) O(2) -5.9(2)
N(1) C(7) C(12) C(11) 176.44(19)
C(8) C(7) C(12) O(2) 175.54(18)
C(8) C(7) C(12) C(11) -2.2(3)
C(12) C(7) C(8) O(1) -179.39(18)
C(12) C(7) C(8) C(9) 2.3(3)
O(1) C(8) C(9) C(10) -179.2(2)
C(7) C(8) C(9) C(10) -0.9(3)
C(8) C(9) C(10) C(11) -0.7(3)
C(9) C(10) C(11) C(12) 0.8(3)
C(10) C(11) C(12) O(2) -177.11(19)
C(10) C(11) C(12) C(7) 0.6(3)
N(1) C(13) C(14) O(2) -5.4(3)
N(1) C(13) C(14) C(15) 176.3(2)
N(1) C(13) C(18) C(17) -179.1(2)
C(14) C(13) C(18) C(17) 4.6(3)
C(18) C(13) C(14) O(2) 171.1(2)
C(18) C(13) C(14) C(15) -7.2(3)
O(2) C(14) C(15) C(16) -174.6(2)
C(13) C(14) C(15) C(16) 3.8(3)
C(14) C(15) C(16) C(17) 2.1(3)
C(15) C(16) C(17) C(18) -4.6(3)
C(16) C(17) C(18) C(13) 1.1(3)
